data_7205925
loop_
_publ_author_name
'Furman, Joshua D.'
'Burwood, Ryan P.'
'Tang, Min'
'Mikhailovsky, Alexander A.'
'Cheetham, Anthony K.'

_publ_section_title
;
 Understanding ligand-centred photoluminescence through flexibility and
 bonding of anthraquinone inorganic--organic frameworks
;
_journal_issue 18
_journal_name_full 'Journal of Materials Chemistry'
_journal_page_first 6595
_journal_paper_doi 10.1039/c0jm03907a
_journal_volume 21
_journal_year 2011
_chemical_formula_moiety 'C16 H10 O8 Zn, 2(H2 O)'
_chemical_formula_sum 'C16 H14 O10 Zn'
_chemical_formula_weight 431.64
_chemical_name_common 'Zinc(II) Anthraquinone-2,3-dicarboxylate'
_chemical_name_systematic
;
?
;
_space_group_IT_number 2
_symmetry_cell_setting triclinic
_symmetry_space_group_name_Hall '-P 1'
_symmetry_space_group_name_H-M 'P -1'
_atom_sites_solution_hydrogens geom
_atom_sites_solution_primary direct
_atom_sites_solution_secondary difmap
_audit_creation_method SHELXL-97
_cell_angle_alpha 91.409(6)
_cell_angle_beta 95.784(5)
_cell_angle_gamma 115.160(5)
_cell_formula_units_Z 2
_cell_length_a 7.629(2)
_cell_length_b 7.843(2)
_cell_length_c 15.045(5)
_cell_measurement_reflns_used 67
_cell_measurement_temperature 298(2)
_cell_measurement_theta_max 26.02
_cell_measurement_theta_min 2.89
_cell_volume 808.4(4)
_computing_cell_refinement 'Bruker XSCANS'
_computing_data_collection 'Bruker XSCANS'
_computing_data_reduction 'Bruker SHELXTL'
_computing_molecular_graphics 'Bruker SHELXTL'
_computing_publication_material 'Bruker SHELXTL'
_computing_structure_refinement 'SHELXL-97 (Sheldrick, 1997)'
_computing_structure_solution 'SHELXS-97 (Sheldrick, 1990)'
_diffrn_ambient_temperature 298(2)
_diffrn_measured_fraction_theta_full 0.978
_diffrn_measured_fraction_theta_max 0.978
_diffrn_measurement_device_type 'Bruker P4'
_diffrn_measurement_method 'phi and omega scans'
_diffrn_radiation_monochromator graphite
_diffrn_radiation_source 'fine-focus sealed tube'
_diffrn_radiation_type MoK\a
_diffrn_radiation_wavelength 0.71073
_diffrn_reflns_av_R_equivalents 0.0977
_diffrn_reflns_av_sigmaI/netI 0.1859
_diffrn_reflns_limit_h_max 9
_diffrn_reflns_limit_h_min -9
_diffrn_reflns_limit_k_max 9
_diffrn_reflns_limit_k_min -9
_diffrn_reflns_limit_l_max 17
_diffrn_reflns_limit_l_min -18
_diffrn_reflns_number 6709
_diffrn_reflns_theta_full 26.02
_diffrn_reflns_theta_max 26.02
_diffrn_reflns_theta_min 2.73
_diffrn_standards_decay_% 0
_diffrn_standards_interval_count 0
_diffrn_standards_number 0
_exptl_absorpt_coefficient_mu 1.578
_exptl_absorpt_correction_T_max 0.969
_exptl_absorpt_correction_T_min 0.572
_exptl_absorpt_correction_type multi-scan
_exptl_absorpt_process_details SADABS
_exptl_crystal_colour colorless
_exptl_crystal_density_diffrn 1.773
_exptl_crystal_density_method 'not measured'
_exptl_crystal_description 'square plate'
_exptl_crystal_F_000 440
_exptl_crystal_size_max 0.5
_exptl_crystal_size_mid 0.3
_exptl_crystal_size_min 0.02
_refine_diff_density_max 0.532
_refine_diff_density_min -0.490
_refine_diff_density_rms 0.112
_refine_ls_extinction_method none
_refine_ls_goodness_of_fit_ref 0.947
_refine_ls_hydrogen_treatment mixed
_refine_ls_matrix_type full
_refine_ls_number_parameters 269
_refine_ls_number_reflns 3124
_refine_ls_number_restraints 12
_refine_ls_restrained_S_all 0.946
_refine_ls_R_factor_all 0.1681
_refine_ls_R_factor_gt 0.0663
_refine_ls_shift/su_max 0.001
_refine_ls_shift/su_mean 0.000
_refine_ls_structure_factor_coef Fsqd
_refine_ls_weighting_details 'calc w=1/[\s^2^(Fo^2^)+(0.0480P)^2^+0.0000P] where P=(Fo^2^+2Fc^2^)/3'
_refine_ls_weighting_scheme calc
_refine_ls_wR_factor_gt 0.1036
_refine_ls_wR_factor_ref 0.1345
_reflns_number_gt 1520
_reflns_number_total 3124
_reflns_threshold_expression >2sigma(I)
_cod_data_source_file c0jm03907a.txt
_cod_data_source_block ZnAQDC
_cod_depositor_comments
;
The following automatic conversions were performed:
'_symmetry_cell_setting' value 'Triclinic' changed to 'triclinic'
according to '/home/saulius/struct/CIF-dictionaries/cif_core.dic'
dictionary named 'cif_core.dic' version 2.4.1 from 2010-06-29.

Automatic conversion script
Id: cif_fix_enum 1555 2011-01-17 13:19:09Z saulius 
;
_cod_database_code 7205925

loop_
_symmetry_equiv_pos_as_xyz
'x, y, z'
'-x, -y, -z'

loop_
_atom_site_label
_atom_site_type_symbol
_atom_site_fract_x
_atom_site_fract_y
_atom_site_fract_z
_atom_site_U_iso_or_equiv
_atom_site_adp_type
_atom_site_occupancy
_atom_site_symmetry_multiplicity
_atom_site_calc_flag
_atom_site_refinement_flags
_atom_site_disorder_assembly
_atom_site_disorder_group
Zn1 Zn 1.00224(13) 0.71567(12) 0.43583(6) 0.0321(3) Uani 1 1 d . . .
C1 C 0.9008(9) 0.8656(9) 0.8297(4) 0.0265(16) Uani 1 1 d . . .
H1 H 0.9023 0.9774 0.8528 0.032 Uiso 1 1 calc R . .
C2 C 0.9614(9) 0.8605(8) 0.7463(4) 0.0231(15) Uani 1 1 d . . .
C3 C 0.9515(9) 0.6901(9) 0.7100(4) 0.0213(15) Uani 1 1 d . . .
C4 C 0.8839(9) 0.5326(8) 0.7589(4) 0.0237(16) Uani 1 1 d . . .
H4 H 0.8754 0.4186 0.7348 0.028 Uiso 1 1 calc R . .
C5 C 0.8286(9) 0.5414(8) 0.8433(4) 0.0215(15) Uani 1 1 d . . .
C6 C 0.7657(9) 0.3700(9) 0.8928(5) 0.0278(17) Uani 1 1 d . . .
C7 C 0.7333(9) 0.3876(9) 0.9880(4) 0.0247(16) Uani 1 1 d . . .
C8 C 0.6905(9) 0.2335(10) 1.0390(5) 0.0341(18) Uani 1 1 d . . .
H8 H 0.6864 0.1217 1.0144 0.041 Uiso 1 1 calc R . .
C9 C 0.6546(10) 0.2457(11) 1.1248(5) 0.046(2) Uani 1 1 d . . .
H9 H 0.6227 0.1414 1.1588 0.055 Uiso 1 1 calc R . .
C10 C 0.6657(10) 0.4132(11) 1.1617(5) 0.043(2) Uani 1 1 d . . .
H10 H 0.6451 0.4215 1.2212 0.051 Uiso 1 1 calc R . .
C11 C 0.7061(10) 0.5670(10) 1.1129(4) 0.0349(18) Uani 1 1 d . . .
H11 H 0.7094 0.6777 1.1385 0.042 Uiso 1 1 calc R . .
C12 C 0.7425(9) 0.5566(9) 1.0243(4) 0.0257(16) Uani 1 1 d . . .
C13 C 0.7850(9) 0.7212(9) 0.9703(4) 0.0270(17) Uani 1 1 d . . .
C14 C 0.8382(9) 0.7101(9) 0.8794(4) 0.0227(15) Uani 1 1 d . . .
C15 C 1.0529(11) 1.0406(9) 0.6994(4) 0.0250(16) Uani 1 1 d . . .
C16 C 1.0076(9) 0.6701(9) 0.6195(4) 0.0277(17) Uani 1 1 d . . .
O1 O 0.7815(7) 0.8645(6) 1.0010(3) 0.0408(13) Uani 1 1 d . . .
O2 O 0.7409(7) 0.2174(6) 0.8583(3) 0.0422(13) Uani 1 1 d . . .
O3 O 1.2329(7) 1.1150(6) 0.7064(3) 0.0396(13) Uani 1 1 d . . .
O4 O 0.9402(6) 1.1011(6) 0.6594(3) 0.0331(12) Uani 1 1 d . . .
O5 O 0.9934(8) 0.7791(7) 0.5631(3) 0.0486(14) Uani 1 1 d . . .
O6 O 1.0715(7) 0.5510(6) 0.6052(3) 0.0426(13) Uani 1 1 d . . .
O7 O 1.2913(8) 0.7768(8) 0.4467(4) 0.0586(16) Uani 1 1 d D . .
H7A H 1.368(9) 0.845(8) 0.408(3) 0.070 Uiso 1 1 d D . .
H7B H 1.331(11) 0.884(6) 0.480(4) 0.070 Uiso 1 1 d D . .
O8 O 0.7033(8) 0.6485(7) 0.4203(3) 0.0468(14) Uani 1 1 d D . .
H8A H 0.628(9) 0.538(4) 0.392(4) 0.056 Uiso 1 1 d D . .
H8B H 0.706(10) 0.698(7) 0.368(2) 0.056 Uiso 1 1 d D . .
O9 O 0.5294(8) 0.0157(7) 0.6885(3) 0.0468(14) Uani 1 1 d D . .
H9A H 0.429(6) 0.040(9) 0.697(4) 0.056 Uiso 1 1 d D . .
H9B H 0.587(8) 0.079(9) 0.739(3) 0.056 Uiso 1 1 d D . .
O10 O 0.5388(7) 0.7237(6) 0.5788(4) 0.0462(14) Uani 1 1 d D . .
H10A H 0.649(6) 0.782(8) 0.556(4) 0.055 Uiso 1 1 d D . .
H10B H 0.579(9) 0.822(6) 0.618(3) 0.055 Uiso 1 1 d D . .

loop_
_atom_site_aniso_label
_atom_site_aniso_U_11
_atom_site_aniso_U_22
_atom_site_aniso_U_33
_atom_site_aniso_U_23
_atom_site_aniso_U_13
_atom_site_aniso_U_12
Zn1 0.0492(6) 0.0271(5) 0.0274(5) 0.0090(4) 0.0155(4) 0.0207(4)
C1 0.031(4) 0.022(4) 0.027(4) 0.002(3) 0.002(3) 0.011(3)
C2 0.020(4) 0.019(4) 0.026(4) 0.004(3) -0.002(3) 0.006(3)
C3 0.035(4) 0.025(4) 0.013(4) 0.006(3) 0.002(3) 0.022(3)
C4 0.028(4) 0.022(4) 0.022(4) -0.004(3) 0.003(3) 0.011(3)
C5 0.019(4) 0.021(4) 0.019(4) 0.003(3) 0.003(3) 0.002(3)
C6 0.020(4) 0.018(4) 0.043(5) 0.006(4) 0.005(3) 0.006(3)
C7 0.022(4) 0.027(4) 0.025(4) 0.011(3) 0.012(3) 0.008(3)
C8 0.032(4) 0.036(5) 0.033(5) 0.010(4) 0.001(4) 0.014(4)
C9 0.046(5) 0.045(6) 0.045(5) 0.034(4) 0.010(4) 0.015(4)
C10 0.036(5) 0.060(6) 0.024(4) 0.015(4) 0.003(4) 0.012(4)
C11 0.045(5) 0.045(5) 0.020(4) 0.004(4) 0.008(4) 0.022(4)
C12 0.022(4) 0.030(4) 0.024(4) -0.005(3) 0.003(3) 0.010(3)
C13 0.030(4) 0.029(4) 0.026(4) 0.001(3) 0.001(3) 0.017(4)
C14 0.027(4) 0.023(4) 0.018(4) -0.004(3) 0.003(3) 0.011(3)
C15 0.037(5) 0.026(4) 0.019(4) 0.009(3) 0.013(4) 0.018(4)
C16 0.026(4) 0.019(4) 0.032(4) 0.004(3) 0.009(3) 0.003(3)
O1 0.062(4) 0.035(3) 0.033(3) 0.003(2) 0.017(3) 0.025(3)
O2 0.067(4) 0.023(3) 0.036(3) 0.002(2) 0.012(3) 0.018(3)
O3 0.025(3) 0.038(3) 0.055(4) 0.019(3) 0.013(3) 0.010(3)
O4 0.034(3) 0.031(3) 0.046(3) 0.014(2) 0.011(2) 0.023(3)
O5 0.091(4) 0.052(3) 0.032(3) 0.015(2) 0.023(3) 0.054(3)
O6 0.059(4) 0.038(3) 0.042(3) 0.006(2) 0.028(3) 0.027(3)
O7 0.046(4) 0.077(4) 0.052(4) 0.039(3) 0.018(3) 0.022(3)
O8 0.050(4) 0.047(3) 0.049(4) 0.017(3) 0.022(3) 0.021(3)
O9 0.044(3) 0.059(4) 0.043(3) 0.003(3) 0.014(3) 0.026(3)
O10 0.037(3) 0.037(3) 0.057(4) 0.004(3) 0.007(3) 0.009(3)

loop_
_atom_type_symbol
_atom_type_description
_atom_type_scat_dispersion_real
_atom_type_scat_dispersion_imag
_atom_type_scat_source
C C 0.0033 0.0016 'International Tables Vol C Tables 4.2.6.8 and 6.1.1.4'
H H 0.0000 0.0000 'International Tables Vol C Tables 4.2.6.8 and 6.1.1.4'
O O 0.0106 0.0060 'International Tables Vol C Tables 4.2.6.8 and 6.1.1.4'
Zn Zn 0.2839 1.4301 'International Tables Vol C Tables 4.2.6.8 and 6.1.1.4'

loop_
_geom_angle_atom_site_label_1
_geom_angle_atom_site_label_2
_geom_angle_atom_site_label_3
_geom_angle
_geom_angle_site_symmetry_1
_geom_angle_site_symmetry_3
_geom_angle_publ_flag
O5 Zn1 O6 119.16(19) . 2_766 ?
O5 Zn1 O4 124.67(19) . 2_776 ?
O6 Zn1 O4 115.98(18) 2_766 2_776 ?
O5 Zn1 O7 97.1(2) . . ?
O6 Zn1 O7 91.5(2) 2_766 . ?
O4 Zn1 O7 85.67(19) 2_776 . ?
O5 Zn1 O8 84.8(2) . . ?
O6 Zn1 O8 87.24(19) 2_766 . ?
O4 Zn1 O8 93.55(18) 2_776 . ?
O7 Zn1 O8 178.1(2) . . ?
C14 C1 C2 122.0(6) . . ?
C14 C1 H1 119.0 . . ?
C2 C1 H1 119.0 . . ?
C1 C2 C3 119.0(6) . . ?
C1 C2 C15 120.1(5) . . ?
C3 C2 C15 120.7(6) . . ?
C4 C3 C2 119.1(6) . . ?
C4 C3 C16 118.3(5) . . ?
C2 C3 C16 122.6(6) . . ?
C3 C4 C5 121.2(6) . . ?
C3 C4 H4 119.4 . . ?
C5 C4 H4 119.4 . . ?
C4 C5 C14 119.8(6) . . ?
C4 C5 C6 118.1(6) . . ?
C14 C5 C6 122.1(6) . . ?
O2 C6 C5 122.1(6) . . ?
O2 C6 C7 120.3(6) . . ?
C5 C6 C7 117.6(5) . . ?
C8 C7 C12 120.7(6) . . ?
C8 C7 C6 119.3(6) . . ?
C12 C7 C6 120.0(6) . . ?
C9 C8 C7 120.0(7) . . ?
C9 C8 H8 120.0 . . ?
C7 C8 H8 120.0 . . ?
C8 C9 C10 119.8(7) . . ?
C8 C9 H9 120.1 . . ?
C10 C9 H9 120.1 . . ?
C11 C10 C9 121.6(7) . . ?
C11 C10 H10 119.2 . . ?
C9 C10 H10 119.2 . . ?
C10 C11 C12 119.4(7) . . ?
C10 C11 H11 120.3 . . ?
C12 C11 H11 120.3 . . ?
C7 C12 C11 118.6(6) . . ?
C7 C12 C13 121.2(6) . . ?
C11 C12 C13 120.1(6) . . ?
O1 C13 C12 120.7(6) . . ?
O1 C13 C14 120.8(6) . . ?
C12 C13 C14 118.5(5) . . ?
C1 C14 C5 118.9(6) . . ?
C1 C14 C13 121.2(5) . . ?
C5 C14 C13 119.8(6) . . ?
O3 C15 O4 126.8(6) . . ?
O3 C15 C2 115.6(6) . . ?
O4 C15 C2 117.5(6) . . ?
O6 C16 O5 123.8(6) . . ?
O6 C16 C3 118.7(6) . . ?
O5 C16 C3 117.5(6) . . ?
C15 O4 Zn1 127.8(4) . 2_776 ?
C16 O5 Zn1 117.9(4) . . ?
C16 O6 Zn1 144.5(5) . 2_766 ?
Zn1 O7 H7A 122(5) . . ?
Zn1 O7 H7B 96(5) . . ?
H7A O7 H7B 86(2) . . ?
Zn1 O8 H8A 115(5) . . ?
Zn1 O8 H8B 94(5) . . ?
H8A O8 H8B 88(2) . . ?
H9A O9 H9B 88(2) . . ?
H10A O10 H10B 87(2) . . ?

loop_
_geom_bond_atom_site_label_1
_geom_bond_atom_site_label_2
_geom_bond_distance
_geom_bond_site_symmetry_2
_geom_bond_publ_flag
Zn1 O5 1.982(5) . ?
Zn1 O6 1.984(5) 2_766 ?
Zn1 O4 2.000(4) 2_776 ?
Zn1 O7 2.036(6) . ?
Zn1 O8 2.097(5) . ?
C1 C14 1.377(8) . ?
C1 C2 1.385(8) . ?
C1 H1 0.9300 . ?
C2 C3 1.400(8) . ?
C2 C15 1.514(8) . ?
C3 C4 1.383(8) . ?
C3 C16 1.492(8) . ?
C4 C5 1.387(8) . ?
C4 H4 0.9300 . ?
C5 C14 1.387(8) . ?
C5 C6 1.471(8) . ?
C6 O2 1.222(7) . ?
C6 C7 1.491(8) . ?
C7 C8 1.384(8) . ?
C7 C12 1.392(8) . ?
C8 C9 1.357(9) . ?
C8 H8 0.9300 . ?
C9 C10 1.378(10) . ?
C9 H9 0.9300 . ?
C10 C11 1.364(9) . ?
C10 H10 0.9300 . ?
C11 C12 1.396(8) . ?
C11 H11 0.9300 . ?
C12 C13 1.476(8) . ?
C13 O1 1.217(7) . ?
C13 C14 1.477(8) . ?
C15 O3 1.234(7) . ?
C15 O4 1.258(7) . ?
C16 O6 1.247(7) . ?
C16 O5 1.248(7) . ?
O4 Zn1 2.000(4) 2_776 ?
O6 Zn1 1.984(5) 2_766 ?
O7 H7A 0.89(2) . ?
O7 H7B 0.88(2) . ?
O8 H8A 0.88(2) . ?
O8 H8B 0.89(2) . ?
O9 H9A 0.88(2) . ?
O9 H9B 0.87(2) . ?
O10 H10A 0.88(2) . ?
O10 H10B 0.88(2) . ?

loop_
_geom_torsion_atom_site_label_1
_geom_torsion_atom_site_label_2
_geom_torsion_atom_site_label_3
_geom_torsion_atom_site_label_4
_geom_torsion
_geom_torsion_site_symmetry_1
_geom_torsion_site_symmetry_2
_geom_torsion_site_symmetry_3
_geom_torsion_site_symmetry_4
_geom_torsion_publ_flag
C14 C1 C2 C3 2.6(9) . . . . ?
C14 C1 C2 C15 -172.2(6) . . . . ?
C1 C2 C3 C4 -0.8(9) . . . . ?
C15 C2 C3 C4 173.9(6) . . . . ?
C1 C2 C3 C16 178.0(6) . . . . ?
C15 C2 C3 C16 -7.3(9) . . . . ?
C2 C3 C4 C5 -0.9(9) . . . . ?
C16 C3 C4 C5 -179.7(5) . . . . ?
C3 C4 C5 C14 0.9(9) . . . . ?
C3 C4 C5 C6 -177.6(6) . . . . ?
C4 C5 C6 O2 -8.1(9) . . . . ?
C14 C5 C6 O2 173.5(6) . . . . ?
C4 C5 C6 C7 171.7(5) . . . . ?
C14 C5 C6 C7 -6.8(9) . . . . ?
O2 C6 C7 C8 5.3(9) . . . . ?
C5 C6 C7 C8 -174.5(6) . . . . ?
O2 C6 C7 C12 -173.5(6) . . . . ?
C5 C6 C7 C12 6.8(9) . . . . ?
C12 C7 C8 C9 0.8(10) . . . . ?
C6 C7 C8 C9 -177.9(6) . . . . ?
C7 C8 C9 C10 -1.6(11) . . . . ?
C8 C9 C10 C11 2.1(11) . . . . ?
C9 C10 C11 C12 -1.8(11) . . . . ?
C8 C7 C12 C11 -0.5(9) . . . . ?
C6 C7 C12 C11 178.3(6) . . . . ?
C8 C7 C12 C13 -179.1(6) . . . . ?
C6 C7 C12 C13 -0.3(9) . . . . ?
C10 C11 C12 C7 1.0(10) . . . . ?
C10 C11 C12 C13 179.5(6) . . . . ?
C7 C12 C13 O1 175.7(6) . . . . ?
C11 C12 C13 O1 -2.8(10) . . . . ?
C7 C12 C13 C14 -6.3(9) . . . . ?
C11 C12 C13 C14 175.2(6) . . . . ?
C2 C1 C14 C5 -2.5(9) . . . . ?
C2 C1 C14 C13 176.4(6) . . . . ?
C4 C5 C14 C1 0.8(9) . . . . ?
C6 C5 C14 C1 179.2(6) . . . . ?
C4 C5 C14 C13 -178.2(5) . . . . ?
C6 C5 C14 C13 0.3(9) . . . . ?
O1 C13 C14 C1 5.4(10) . . . . ?
C12 C13 C14 C1 -172.6(6) . . . . ?
O1 C13 C14 C5 -175.7(6) . . . . ?
C12 C13 C14 C5 6.3(9) . . . . ?
C1 C2 C15 O3 98.8(7) . . . . ?
C3 C2 C15 O3 -75.9(8) . . . . ?
C1 C2 C15 O4 -79.6(8) . . . . ?
C3 C2 C15 O4 105.7(7) . . . . ?
C4 C3 C16 O6 -30.1(9) . . . . ?
C2 C3 C16 O6 151.1(6) . . . . ?
C4 C3 C16 O5 152.3(6) . . . . ?
C2 C3 C16 O5 -26.5(9) . . . . ?
O3 C15 O4 Zn1 20.7(9) . . . 2_776 ?
C2 C15 O4 Zn1 -161.1(4) . . . 2_776 ?
O6 C16 O5 Zn1 17.4(9) . . . . ?
C3 C16 O5 Zn1 -165.0(4) . . . . ?
O6 Zn1 O5 C16 24.0(6) 2_766 . . . ?
O4 Zn1 O5 C16 -161.4(5) 2_776 . . . ?
O7 Zn1 O5 C16 -71.7(5) . . . . ?
O8 Zn1 O5 C16 107.9(5) . . . . ?
O5 C16 O6 Zn1 -92.8(9) . . . 2_766 ?
C3 C16 O6 Zn1 89.6(9) . . . 2_766 ?
